data_4307026
loop_
_publ_author_name
'Bhavesh A. Gandhi'
'Omar Green'
'Judith N. Burstyn'

_publ_contact_author_address
;University of Wisconsin-Madison
Department of Chemistry
1101 University Ave
Madison, WI 53706
;
_publ_contact_author_email burstyn@chem.wisc.edu
_publ_contact_author_fax 608-262-6143
_publ_contact_author_name 'Judith N. Burstyn'
_publ_contact_author_phone 608-262-0328
_publ_section_title
;
Facile Oxidation-Based Synthesis of Sterically Encumbered Four-Coordinate
Bis(2,9-di-tert-butyl-1,10-phenanthroline)copper(I) and Related
Three-Coordinate Copper(I) Complexes
;
_journal_name_full 'Inorganic Chemistry'
_journal_page_first 3816
_journal_page_last 3825
_journal_paper_doi 10.1021/ic0615224
_journal_volume 46
_journal_year 2007
_chemical_formula_sum 'C21 H24 Cu F3 N2 O3 S'
_chemical_formula_weight 505.02
_chemical_name_systematic
; 
 2,9-di-tert-butyl-1,10-phenanthroline copper(I) triflate
;
_space_group_IT_number 14
_symmetry_cell_setting monoclinic
_symmetry_space_group_name_Hall '-P 2yn'
_symmetry_space_group_name_H-M 'P 1 21/n 1'
_atom_sites_solution_hydrogens geom
_atom_sites_solution_primary direct
_atom_sites_solution_secondary difmap
_audit_creation_method SHELXL-97
_cell_angle_alpha 90.00
_cell_angle_beta 97.8480(10)
_cell_angle_gamma 90.00
_cell_formula_units_Z 4
_cell_length_a 11.1025(7)
_cell_length_b 10.3858(7)
_cell_length_c 19.1580(12)
_cell_measurement_temperature 100(2)
_cell_volume 2188.4(2)
_computing_cell_refinement 'Bruker SMART'
_computing_data_collection 'Bruker SMART'
_computing_data_reduction 'Bruker SAINT'
_computing_molecular_graphics 'Bruker SHELXTL'
_computing_publication_material 'Bruker SHELXTL'
_computing_structure_refinement 'SHELXL-97 (Sheldrick, 1997)'
_computing_structure_solution 'SHELXS-97 (Sheldrick, 1990)'
_diffrn_ambient_temperature 100(2)
_diffrn_measured_fraction_theta_full 0.998
_diffrn_measured_fraction_theta_max 0.998
_diffrn_measurement_device_type 'CCD area detector'
_diffrn_measurement_method 'phi and omega scans'
_diffrn_radiation_monochromator graphite
_diffrn_radiation_source 'fine-focus sealed tube'
_diffrn_radiation_type MoK\a
_diffrn_radiation_wavelength 0.71073
_diffrn_reflns_av_R_equivalents 0.0267
_diffrn_reflns_av_sigmaI/netI 0.0232
_diffrn_reflns_limit_h_max 13
_diffrn_reflns_limit_h_min -13
_diffrn_reflns_limit_k_max 12
_diffrn_reflns_limit_k_min -12
_diffrn_reflns_limit_l_max 23
_diffrn_reflns_limit_l_min -23
_diffrn_reflns_number 17759
_diffrn_reflns_theta_full 26.39
_diffrn_reflns_theta_max 26.39
_diffrn_reflns_theta_min 2.01
_exptl_absorpt_coefficient_mu 1.144
_exptl_absorpt_correction_T_max 0.8562
_exptl_absorpt_correction_T_min 0.6970
_exptl_absorpt_correction_type multi-scan
_exptl_absorpt_process_details '(SADABS V.2.05, Bruker AXS(2000-2003))'
_exptl_crystal_colour Yellow-orange
_exptl_crystal_density_diffrn 1.533
_exptl_crystal_density_method 'not measured'
_exptl_crystal_description Needle
_exptl_crystal_F_000 1040
_exptl_crystal_size_max 0.34
_exptl_crystal_size_mid 0.22
_exptl_crystal_size_min 0.14
_refine_diff_density_max 0.571
_refine_diff_density_min -0.316
_refine_diff_density_rms 0.066
_refine_ls_extinction_method none
_refine_ls_goodness_of_fit_ref 1.026
_refine_ls_hydrogen_treatment constr
_refine_ls_matrix_type full
_refine_ls_number_parameters 286
_refine_ls_number_reflns 4455
_refine_ls_number_restraints 0
_refine_ls_restrained_S_all 1.026
_refine_ls_R_factor_all 0.0375
_refine_ls_R_factor_gt 0.0309
_refine_ls_shift/su_max 0.005
_refine_ls_shift/su_mean 0.001
_refine_ls_structure_factor_coef Fsqd
_refine_ls_weighting_details 'calc w=1/[\s^2^(Fo^2^)+(0.0478P)^2^+1.1632P] where P=(Fo^2^+2Fc^2^)/3'
_refine_ls_weighting_scheme calc
_refine_ls_wR_factor_gt 0.0787
_refine_ls_wR_factor_ref 0.0827
_reflns_number_gt 3860
_reflns_number_total 4455
_reflns_threshold_expression >2sigma(I)
_cod_data_source_file ic0615224si20060811_014101.cif
_cod_data_source_block dtp2CuBC24F20
_cod_depositor_comments
;
The following automatic conversions were performed:
'_symmetry_cell_setting' value 'Monoclinic' changed to 'monoclinic'
according to '/home/saulius/struct/CIF-dictionaries/cif_core.dic'
dictionary named 'cif_core.dic' version 2.4.1 from 2010-06-29.

Automatic conversion script
Id: cif_fix_enum 1527 2010-12-29 10:47:43Z saulius 
;
_cod_database_code 4307026

loop_
_symmetry_equiv_pos_as_xyz
'x, y, z'
'-x+1/2, y+1/2, -z+1/2'
'-x, -y, -z'
'x-1/2, -y-1/2, z-1/2'

loop_
_atom_site_label
_atom_site_type_symbol
_atom_site_fract_x
_atom_site_fract_y
_atom_site_fract_z
_atom_site_U_iso_or_equiv
_atom_site_adp_type
_atom_site_occupancy
_atom_site_symmetry_multiplicity
_atom_site_calc_flag
_atom_site_refinement_flags
_atom_site_disorder_assembly
_atom_site_disorder_group
Cu Cu 0.05836(2) 0.76908(2) 0.129396(12) 0.01925(9) Uani 1 1 d . . .
S S -0.00744(4) 0.78939(4) 0.28444(2) 0.01744(11) Uani 1 1 d . . .
F1 F -0.19004(13) 0.63081(14) 0.28497(8) 0.0438(4) Uani 1 1 d . . .
F2 F -0.23955(13) 0.82956(18) 0.28145(11) 0.0636(5) Uani 1 1 d . . .
F3 F -0.15253(18) 0.74919(19) 0.37738(9) 0.0681(6) Uani 1 1 d . . .
O1 O -0.03217(15) 0.77142(18) 0.20835(8) 0.0402(4) Uani 1 1 d . . .
O2 O 0.01129(16) 0.91991(16) 0.30514(11) 0.0475(5) Uani 1 1 d . . .
O3 O 0.07282(14) 0.69713(16) 0.31971(9) 0.0398(4) Uani 1 1 d . . .
N1 N -0.03214(14) 0.73494(14) 0.02739(8) 0.0159(3) Uani 1 1 d . . .
N2 N 0.18777(13) 0.84112(14) 0.07840(8) 0.0156(3) Uani 1 1 d . . .
C1 C -0.13729(16) 0.67854(18) 0.00260(10) 0.0173(4) Uani 1 1 d . . .
C2 C -0.20082(18) 0.71388(19) -0.06373(10) 0.0212(4) Uani 1 1 d . . .
H2 H -0.2784 0.6776 -0.0793 0.025 Uiso 1 1 calc R . .
C3 C -0.15075(18) 0.80011(19) -0.10543(10) 0.0208(4) Uani 1 1 d . . .
H3 H -0.1940 0.8244 -0.1497 0.025 Uiso 1 1 calc R . .
C4 C -0.03532(17) 0.85288(17) -0.08293(9) 0.0176(4) Uani 1 1 d . . .
C5 C 0.02632(17) 0.93668(18) -0.12568(10) 0.0196(4) Uani 1 1 d . . .
H5 H -0.0115 0.9593 -0.1715 0.024 Uiso 1 1 calc R . .
C6 C 0.13767(17) 0.98392(18) -0.10154(10) 0.0197(4) Uani 1 1 d . . .
H6 H 0.1776 1.0386 -0.1309 0.024 Uiso 1 1 calc R . .
C7 C 0.19619(17) 0.95257(17) -0.03239(10) 0.0181(4) Uani 1 1 d . . .
C8 C 0.31197(17) 0.99796(18) -0.00465(10) 0.0210(4) Uani 1 1 d . . .
H8 H 0.3544 1.0544 -0.0318 0.025 Uiso 1 1 calc R . .
C9 C 0.36388(17) 0.96134(18) 0.06112(10) 0.0214(4) Uani 1 1 d . . .
H9 H 0.4430 0.9910 0.0791 0.026 Uiso 1 1 calc R . .
C10 C 0.30056(17) 0.87971(17) 0.10247(9) 0.0173(4) Uani 1 1 d . . .
C11 C 0.13749(16) 0.87257(17) 0.01177(9) 0.0159(4) Uani 1 1 d . . .
C12 C 0.01932(16) 0.81923(17) -0.01474(9) 0.0158(4) Uani 1 1 d . . .
C13 C -0.18978(17) 0.57560(18) 0.04744(10) 0.0207(4) Uani 1 1 d . . .
C14 C -0.08916(18) 0.50782(19) 0.09691(11) 0.0253(4) Uani 1 1 d . . .
H14A H -0.0527 0.5687 0.1328 0.038 Uiso 1 1 calc R . .
H14B H -0.0266 0.4765 0.0697 0.038 Uiso 1 1 calc R . .
H14C H -0.1239 0.4350 0.1199 0.038 Uiso 1 1 calc R . .
C15 C -0.27960(19) 0.6407(2) 0.09027(11) 0.0278(5) Uani 1 1 d . . .
H15A H -0.2366 0.7051 0.1218 0.042 Uiso 1 1 calc R . .
H15B H -0.3156 0.5758 0.1182 0.042 Uiso 1 1 calc R . .
H15C H -0.3440 0.6829 0.0582 0.042 Uiso 1 1 calc R . .
C16 C -0.2567(2) 0.4720(2) -0.00103(12) 0.0310(5) Uani 1 1 d . . .
H16A H -0.2816 0.4014 0.0277 0.046 Uiso 1 1 calc R . .
H16B H -0.2022 0.4389 -0.0330 0.046 Uiso 1 1 calc R . .
H16C H -0.3288 0.5102 -0.0286 0.046 Uiso 1 1 calc R . .
C17 C 0.35605(17) 0.83493(18) 0.17590(10) 0.0201(4) Uani 1 1 d . . .
C18 C 0.49451(19) 0.8521(2) 0.18769(12) 0.0309(5) Uani 1 1 d . . .
H18A H 0.5302 0.8068 0.1506 0.046 Uiso 1 1 calc R . .
H18B H 0.5276 0.8166 0.2337 0.046 Uiso 1 1 calc R . .
H18C H 0.5143 0.9440 0.1863 0.046 Uiso 1 1 calc R . .
C19 C 0.30222(18) 0.9157(2) 0.23139(10) 0.0242(4) Uani 1 1 d . . .
H19A H 0.3364 0.8868 0.2786 0.036 Uiso 1 1 calc R . .
H19B H 0.2137 0.9051 0.2252 0.036 Uiso 1 1 calc R . .
H19C H 0.3222 1.0067 0.2257 0.036 Uiso 1 1 calc R . .
C20 C 0.3286(2) 0.69134(19) 0.18516(11) 0.0263(4) Uani 1 1 d . . .
H20A H 0.3595 0.6416 0.1479 0.039 Uiso 1 1 calc R . .
H20B H 0.2406 0.6788 0.1822 0.039 Uiso 1 1 calc R . .
H20C H 0.3683 0.6621 0.2313 0.039 Uiso 1 1 calc R . .
C21 C -0.1559(2) 0.7473(2) 0.30770(12) 0.0319(5) Uani 1 1 d . . .

loop_
_atom_site_aniso_label
_atom_site_aniso_U_11
_atom_site_aniso_U_22
_atom_site_aniso_U_33
_atom_site_aniso_U_23
_atom_site_aniso_U_13
_atom_site_aniso_U_12
Cu 0.02035(14) 0.02313(14) 0.01461(13) 0.00237(9) 0.00357(9) -0.00144(9)
S 0.0156(2) 0.0199(2) 0.0171(2) 0.00007(17) 0.00325(17) -0.00131(17)
F1 0.0399(8) 0.0427(8) 0.0518(9) -0.0080(7) 0.0166(7) -0.0228(6)
F2 0.0219(7) 0.0672(11) 0.1020(14) -0.0095(10) 0.0096(8) 0.0155(7)
F3 0.0697(12) 0.1082(15) 0.0342(9) -0.0209(9) 0.0350(8) -0.0361(10)
O1 0.0300(9) 0.0741(13) 0.0177(8) 0.0012(7) 0.0077(6) -0.0135(8)
O2 0.0461(10) 0.0250(9) 0.0739(13) -0.0149(8) 0.0169(9) -0.0115(8)
O3 0.0273(8) 0.0388(9) 0.0491(10) 0.0103(8) -0.0095(7) 0.0049(7)
N1 0.0167(8) 0.0157(8) 0.0156(8) -0.0016(6) 0.0030(6) 0.0019(6)
N2 0.0167(8) 0.0141(7) 0.0164(7) -0.0009(6) 0.0031(6) 0.0016(6)
C1 0.0169(9) 0.0174(9) 0.0180(9) -0.0027(7) 0.0034(7) 0.0025(7)
C2 0.0178(9) 0.0239(10) 0.0213(10) -0.0033(8) 0.0006(8) 0.0008(7)
C3 0.0214(10) 0.0240(10) 0.0161(9) -0.0024(8) -0.0009(7) 0.0059(8)
C4 0.0204(9) 0.0170(9) 0.0159(9) -0.0021(7) 0.0044(7) 0.0047(7)
C5 0.0258(10) 0.0195(9) 0.0139(9) 0.0006(7) 0.0043(7) 0.0055(8)
C6 0.0254(10) 0.0179(9) 0.0175(9) 0.0009(7) 0.0085(8) 0.0031(7)
C7 0.0206(9) 0.0161(9) 0.0189(9) -0.0007(7) 0.0072(7) 0.0036(7)
C8 0.0220(10) 0.0205(10) 0.0224(10) -0.0006(8) 0.0096(8) -0.0010(8)
C9 0.0167(9) 0.0236(10) 0.0246(10) -0.0033(8) 0.0055(8) -0.0018(7)
C10 0.0189(9) 0.0152(9) 0.0179(9) -0.0035(7) 0.0029(7) 0.0025(7)
C11 0.0177(9) 0.0140(9) 0.0166(9) -0.0018(7) 0.0047(7) 0.0024(7)
C12 0.0179(9) 0.0144(8) 0.0157(9) -0.0020(7) 0.0044(7) 0.0029(7)
C13 0.0212(9) 0.0194(9) 0.0218(10) -0.0016(8) 0.0041(8) -0.0021(8)
C14 0.0252(10) 0.0210(10) 0.0299(11) 0.0049(8) 0.0050(8) -0.0020(8)
C15 0.0255(11) 0.0298(11) 0.0301(11) 0.0009(9) 0.0105(9) 0.0008(9)
C16 0.0346(12) 0.0254(11) 0.0321(12) -0.0032(9) 0.0020(9) -0.0106(9)
C17 0.0195(10) 0.0200(9) 0.0201(10) -0.0018(7) 0.0001(7) 0.0007(7)
C18 0.0203(10) 0.0396(13) 0.0312(11) 0.0007(10) -0.0023(8) 0.0022(9)
C19 0.0259(10) 0.0262(10) 0.0201(10) -0.0019(8) 0.0014(8) 0.0016(8)
C20 0.0321(11) 0.0203(10) 0.0240(10) 0.0026(8) -0.0054(8) 0.0030(8)
C21 0.0256(11) 0.0406(13) 0.0323(12) -0.0076(10) 0.0141(9) -0.0057(9)

loop_
_atom_type_symbol
_atom_type_description
_atom_type_scat_dispersion_real
_atom_type_scat_dispersion_imag
_atom_type_scat_source
C C 0.0033 0.0016 'International Tables Vol C Tables 4.2.6.8 and 6.1.1.4'
H H 0.0000 0.0000 'International Tables Vol C Tables 4.2.6.8 and 6.1.1.4'
N N 0.0061 0.0033 'International Tables Vol C Tables 4.2.6.8 and 6.1.1.4'
O O 0.0106 0.0060 'International Tables Vol C Tables 4.2.6.8 and 6.1.1.4'
F F 0.0171 0.0103 'International Tables Vol C Tables 4.2.6.8 and 6.1.1.4'
S S 0.1246 0.1234 'International Tables Vol C Tables 4.2.6.8 and 6.1.1.4'
Cu Cu 0.3201 1.2651 'International Tables Vol C Tables 4.2.6.8 and 6.1.1.4'

loop_
_geom_angle_atom_site_label_1
_geom_angle_atom_site_label_2
_geom_angle_atom_site_label_3
_geom_angle
_geom_angle_site_symmetry_1
_geom_angle_site_symmetry_3
_geom_angle_publ_flag
O1 Cu N2 150.37(7) . . ?
O1 Cu N1 119.83(6) . . ?
N2 Cu N1 83.83(6) . . ?
O3 S O2 117.03(11) . . ?
O3 S O1 114.26(11) . . ?
O2 S O1 113.69(11) . . ?
O3 S C21 104.64(11) . . ?
O2 S C21 105.32(10) . . ?
O1 S C21 99.26(10) . . ?
S O1 Cu 137.66(11) . . ?
C1 N1 C12 119.12(16) . . ?
C1 N1 Cu 133.55(13) . . ?
C12 N1 Cu 104.81(11) . . ?
C10 N2 C11 119.79(16) . . ?
C10 N2 Cu 130.46(13) . . ?
C11 N2 Cu 108.62(12) . . ?
N1 C1 C2 120.70(17) . . ?
N1 C1 C13 119.15(16) . . ?
C2 C1 C13 120.15(17) . . ?
C3 C2 C1 120.13(18) . . ?
C2 C3 C4 120.14(18) . . ?
C3 C4 C12 116.56(17) . . ?
C3 C4 C5 123.25(17) . . ?
C12 C4 C5 120.19(17) . . ?
C6 C5 C4 120.75(17) . . ?
C5 C6 C7 120.83(17) . . ?
C8 C7 C11 116.48(17) . . ?
C8 C7 C6 123.40(17) . . ?
C11 C7 C6 120.12(17) . . ?
C9 C8 C7 120.32(17) . . ?
C8 C9 C10 120.33(17) . . ?
N2 C10 C9 120.12(17) . . ?
N2 C10 C17 117.86(16) . . ?
C9 C10 C17 122.00(16) . . ?
N2 C11 C7 122.75(16) . . ?
N2 C11 C12 118.18(16) . . ?
C7 C11 C12 119.07(16) . . ?
N1 C12 C4 123.02(17) . . ?
N1 C12 C11 117.94(16) . . ?
C4 C12 C11 119.00(16) . . ?
C15 C13 C14 110.11(16) . . ?
C15 C13 C1 108.47(15) . . ?
C14 C13 C1 111.42(16) . . ?
C15 C13 C16 109.55(16) . . ?
C14 C13 C16 107.58(16) . . ?
C1 C13 C16 109.69(16) . . ?
C10 C17 C18 111.71(16) . . ?
C10 C17 C20 109.88(15) . . ?
C18 C17 C20 107.83(16) . . ?
C10 C17 C19 108.92(15) . . ?
C18 C17 C19 108.13(16) . . ?
C20 C17 C19 110.35(16) . . ?
F2 C21 F1 108.2(2) . . ?
F2 C21 F3 107.2(2) . . ?
F1 C21 F3 108.1(2) . . ?
F2 C21 S 111.59(17) . . ?
F1 C21 S 111.59(15) . . ?
F3 C21 S 109.90(17) . . ?

loop_
_geom_bond_atom_site_label_1
_geom_bond_atom_site_label_2
_geom_bond_distance
_geom_bond_site_symmetry_2
_geom_bond_publ_flag
Cu O1 1.9272(16) . ?
Cu N2 1.9904(15) . ?
Cu N1 2.1019(16) . ?
S O3 1.4157(16) . ?
S O2 1.4196(17) . ?
S O1 1.4580(16) . ?
S C21 1.818(2) . ?
F1 C21 1.324(3) . ?
F2 C21 1.311(3) . ?
F3 C21 1.331(3) . ?
N1 C1 1.334(2) . ?
N1 C12 1.368(2) . ?
N2 C10 1.336(2) . ?
N2 C11 1.361(2) . ?
C1 C2 1.415(3) . ?
C1 C13 1.535(3) . ?
C2 C3 1.368(3) . ?
C3 C4 1.406(3) . ?
C4 C12 1.407(3) . ?
C4 C5 1.432(3) . ?
C5 C6 1.352(3) . ?
C6 C7 1.431(3) . ?
C7 C8 1.404(3) . ?
C7 C11 1.408(2) . ?
C8 C9 1.366(3) . ?
C9 C10 1.412(3) . ?
C10 C17 1.529(3) . ?
C11 C12 1.451(3) . ?
C13 C15 1.532(3) . ?
C13 C14 1.534(3) . ?
C13 C16 1.544(3) . ?
C17 C18 1.533(3) . ?
C17 C20 1.537(3) . ?
C17 C19 1.538(3) . ?

loop_
_geom_torsion_atom_site_label_1
_geom_torsion_atom_site_label_2
_geom_torsion_atom_site_label_3
_geom_torsion_atom_site_label_4
_geom_torsion
_geom_torsion_site_symmetry_1
_geom_torsion_site_symmetry_2
_geom_torsion_site_symmetry_3
_geom_torsion_site_symmetry_4
_geom_torsion_publ_flag
O3 S O1 Cu -60.8(2) . . . . ?
O2 S O1 Cu 77.1(2) . . . . ?
C21 S O1 Cu -171.58(17) . . . . ?
N2 Cu O1 S -41.4(3) . . . . ?
N1 Cu O1 S 179.36(15) . . . . ?
O1 Cu N1 C1 -22.08(19) . . . . ?
N2 Cu N1 C1 176.84(17) . . . . ?
O1 Cu N1 C12 138.98(12) . . . . ?
N2 Cu N1 C12 -22.09(11) . . . . ?
O1 Cu N2 C10 43.2(2) . . . . ?
N1 Cu N2 C10 -171.45(16) . . . . ?
O1 Cu N2 C11 -124.35(16) . . . . ?
N1 Cu N2 C11 20.96(11) . . . . ?
C12 N1 C1 C2 -5.8(3) . . . . ?
Cu N1 C1 C2 153.12(14) . . . . ?
C12 N1 C1 C13 174.97(15) . . . . ?
Cu N1 C1 C13 -26.1(3) . . . . ?
N1 C1 C2 C3 4.6(3) . . . . ?
C13 C1 C2 C3 -176.23(17) . . . . ?
C1 C2 C3 C4 0.7(3) . . . . ?
C2 C3 C4 C12 -4.3(3) . . . . ?
C2 C3 C4 C5 175.59(17) . . . . ?
C3 C4 C5 C6 -179.52(18) . . . . ?
C12 C4 C5 C6 0.4(3) . . . . ?
C4 C5 C6 C7 -0.7(3) . . . . ?
C5 C6 C7 C8 179.55(17) . . . . ?
C5 C6 C7 C11 -0.6(3) . . . . ?
C11 C7 C8 C9 1.9(3) . . . . ?
C6 C7 C8 C9 -178.20(17) . . . . ?
C7 C8 C9 C10 -1.4(3) . . . . ?
C11 N2 C10 C9 5.0(3) . . . . ?
Cu N2 C10 C9 -161.40(13) . . . . ?
C11 N2 C10 C17 -176.23(15) . . . . ?
Cu N2 C10 C17 17.3(2) . . . . ?
C8 C9 C10 N2 -2.2(3) . . . . ?
C8 C9 C10 C17 179.12(17) . . . . ?
C10 N2 C11 C7 -4.5(3) . . . . ?
Cu N2 C11 C7 164.65(14) . . . . ?
C10 N2 C11 C12 174.49(15) . . . . ?
Cu N2 C11 C12 -16.37(19) . . . . ?
C8 C7 C11 N2 1.0(3) . . . . ?
C6 C7 C11 N2 -178.93(16) . . . . ?
C8 C7 C11 C12 -178.02(16) . . . . ?
C6 C7 C11 C12 2.1(3) . . . . ?
C1 N1 C12 C4 2.0(3) . . . . ?
Cu N1 C12 C4 -162.40(14) . . . . ?
C1 N1 C12 C11 -175.98(15) . . . . ?
Cu N1 C12 C11 19.64(18) . . . . ?
C3 C4 C12 N1 3.1(3) . . . . ?
C5 C4 C12 N1 -176.81(16) . . . . ?
C3 C4 C12 C11 -178.94(16) . . . . ?
C5 C4 C12 C11 1.1(3) . . . . ?
N2 C11 C12 N1 -3.3(2) . . . . ?
C7 C11 C12 N1 175.68(16) . . . . ?
N2 C11 C12 C4 178.62(16) . . . . ?
C7 C11 C12 C4 -2.4(2) . . . . ?
N1 C1 C13 C15 94.4(2) . . . . ?
C2 C1 C13 C15 -84.8(2) . . . . ?
N1 C1 C13 C14 -27.0(2) . . . . ?
C2 C1 C13 C14 153.79(17) . . . . ?
N1 C1 C13 C16 -146.02(17) . . . . ?
C2 C1 C13 C16 34.8(2) . . . . ?
N2 C10 C17 C18 163.32(16) . . . . ?
C9 C10 C17 C18 -18.0(2) . . . . ?
N2 C10 C17 C20 43.7(2) . . . . ?
C9 C10 C17 C20 -137.59(18) . . . . ?
N2 C10 C17 C19 -77.3(2) . . . . ?
C9 C10 C17 C19 101.4(2) . . . . ?
O3 S C21 F2 176.66(17) . . . . ?
O2 S C21 F2 52.7(2) . . . . ?
O1 S C21 F2 -65.12(19) . . . . ?
O3 S C21 F1 -62.09(19) . . . . ?
O2 S C21 F1 173.95(17) . . . . ?
O1 S C21 F1 56.13(19) . . . . ?
O3 S C21 F3 57.84(19) . . . . ?
O2 S C21 F3 -66.1(2) . . . . ?
O1 S C21 F3 176.06(18) . . . . ?
